data_7043263
loop_
_publ_author_name
'Guo, Qianqian'
'Englert, Ulli'

_publ_section_title
;
 Neutral mixed-metal coordination polymers based on a ditopic
 acetylacetonate, Mg(II) and Ag(I): syntheses, characterization and
 solvent-dependent topologies
;
_journal_name_full 'Dalton Trans.'
_journal_paper_doi 10.1039/C7DT01283G
_journal_year 2017
_chemical_formula_moiety 'C18 H18 Ag Mg N3 O6, 0.2(C3 H6 O), 0.8(C H2 Cl2)'
_chemical_formula_sum 'C19.4 H20.8 Ag Cl1.6 Mg N3 O6.2'
_chemical_formula_weight 584.09
_chemical_name_systematic
;
 ?
;
_space_group_crystal_system monoclinic
_space_group_IT_number 14
_space_group_name_Hall '-P 2ybc'
_space_group_name_H-M_alt 'P 1 21/c 1'
_symmetry_space_group_name_Hall '-P 2ybc'
_symmetry_space_group_name_H-M 'P 1 21/c 1'
_atom_sites_solution_hydrogens geom
_audit_creation_method SHELXL-2013
_audit_update_record
;
2017-04-03 deposited with the CCDC.
2017-06-06 downloaded from the CCDC.
;
_cell_angle_alpha 90
_cell_angle_beta 96.769(5)
_cell_angle_gamma 90
_cell_formula_units_Z 4
_cell_length_a 7.562(2)
_cell_length_b 20.872(6)
_cell_length_c 15.196(5)
_cell_measurement_reflns_used 1249
_cell_measurement_temperature 100(2)
_cell_measurement_theta_max 19.25
_cell_measurement_theta_min 3.04
_cell_volume 2381.7(12)
_computing_cell_refinement 'SAINT (Bruker, 2009)'
_computing_data_collection 'SMART (Bruker, 2002)'
_computing_data_reduction 'SAINT (Bruker, 2009)'
_computing_molecular_graphics 'PLATON (Spek, 2009)'
_computing_publication_material 'SHELXL-2013 (Sheldrick, 2013)'
_computing_structure_refinement 'SHELXL-2013 (Sheldrick, 2013)'
_computing_structure_solution 'SHELXS97 (Sheldrick, 2008)'
_diffrn_ambient_temperature 100(2)
_diffrn_measured_fraction_theta_full 1.000
_diffrn_measured_fraction_theta_max 0.988
_diffrn_measurement_device_type 'CCD area detector'
_diffrn_measurement_method '\w scans'
_diffrn_radiation_type MoK\a
_diffrn_radiation_wavelength 0.71073
_diffrn_reflns_av_R_equivalents 0.0786
_diffrn_reflns_av_unetI/netI 0.0956
_diffrn_reflns_Laue_measured_fraction_full 1.000
_diffrn_reflns_Laue_measured_fraction_max 0.988
_diffrn_reflns_limit_h_max 9
_diffrn_reflns_limit_h_min -9
_diffrn_reflns_limit_k_max 24
_diffrn_reflns_limit_k_min -26
_diffrn_reflns_limit_l_max 19
_diffrn_reflns_limit_l_min -17
_diffrn_reflns_number 14382
_diffrn_reflns_point_group_measured_fraction_full 1.000
_diffrn_reflns_point_group_measured_fraction_max 0.988
_diffrn_reflns_theta_full 25.242
_diffrn_reflns_theta_max 26.512
_diffrn_reflns_theta_min 2.373
_diffrn_source 'Incoatec microsource'
_exptl_absorpt_coefficient_mu 1.093
_exptl_absorpt_correction_T_max 0.7454
_exptl_absorpt_correction_T_min 0.6037
_exptl_absorpt_correction_type multi-scan
_exptl_absorpt_process_details SADABS
_exptl_crystal_colour colourless
_exptl_crystal_density_diffrn 1.629
_exptl_crystal_description rod
_exptl_crystal_F_000 1176
_exptl_crystal_size_max 0.400
_exptl_crystal_size_mid 0.220
_exptl_crystal_size_min 0.170
_refine_diff_density_max 0.796
_refine_diff_density_min -1.016
_refine_diff_density_rms 0.130
_refine_ls_extinction_method none
_refine_ls_goodness_of_fit_ref 1.042
_refine_ls_hydrogen_treatment constr
_refine_ls_matrix_type full
_refine_ls_number_parameters 298
_refine_ls_number_reflns 4900
_refine_ls_number_restraints 2
_refine_ls_restrained_S_all 1.043
_refine_ls_R_factor_all 0.0800
_refine_ls_R_factor_gt 0.0507
_refine_ls_shift/su_max 0.001
_refine_ls_shift/su_mean 0.000
_refine_ls_structure_factor_coef Fsqd
_refine_ls_weighting_details 'w=1/[\s^2^(Fo^2^)+(0.0228P)^2^+2.1136P] where P=(Fo^2^+2Fc^2^)/3'
_refine_ls_weighting_scheme calc
_refine_ls_wR_factor_gt 0.1006
_refine_ls_wR_factor_ref 0.1116
_reflns_Friedel_coverage 0.000
_reflns_number_gt 3461
_reflns_number_total 4900
_reflns_threshold_expression 'I > 2\s(I)'
_cod_data_source_file c7dt01283g2.cif
_cod_data_source_block 2C
_cod_original_cell_volume 2381.6(12)
_cod_original_formula_sum 'C19.40 H20.80 Ag Cl1.60 Mg N3 O6.20'
_cod_database_code 7043263
_shelx_space_group_comment
;
The symmetry employed for this shelxl refinement is uniquely defined
by the following loop, which should always be used as a source of
symmetry information in preference to the above space-group names.
They are only intended as comments.
;
_shelx_estimated_absorpt_t_min 0.669
_shelx_estimated_absorpt_t_max 0.836
_shelxl_version_number 2013-4

loop_
_space_group_symop_operation_xyz
'x, y, z'
'-x, y+1/2, -z+1/2'
'-x, -y, -z'
'x, -y-1/2, z-1/2'

loop_
_atom_site_label
_atom_site_type_symbol
_atom_site_fract_x
_atom_site_fract_y
_atom_site_fract_z
_atom_site_U_iso_or_equiv
_atom_site_adp_type
_atom_site_occupancy
_atom_site_site_symmetry_order
_atom_site_calc_flag
_atom_site_refinement_flags_posn
_atom_site_refinement_flags_adp
_atom_site_refinement_flags_occupancy
_atom_site_disorder_assembly
_atom_site_disorder_group
Mg1 Mg 0.53625(19) 0.69435(7) 0.50167(10) 0.0147(3) Uani 1 1 d . . . . .
O1 O 0.5917(4) 0.78887(14) 0.4802(2) 0.0178(7) Uani 1 1 d . . . . .
O2 O 0.2883(4) 0.72664(14) 0.5189(2) 0.0182(7) Uani 1 1 d . . . . .
O3 O 0.6356(4) 0.70718(14) 0.6323(2) 0.0176(7) Uani 1 1 d . . . . .
O4 O 0.4644(4) 0.60534(14) 0.5425(2) 0.0176(7) Uani 1 1 d . . . . .
O5 O 0.7789(4) 0.65898(15) 0.4756(2) 0.0203(7) Uani 1 1 d . . . . .
O6 O 0.4602(4) 0.67521(15) 0.3705(2) 0.0196(8) Uani 1 1 d . . . . .
C1 C 0.5869(7) 0.9029(2) 0.4714(4) 0.0271(12) Uani 1 1 d . . . . .
H1A H 0.7141 0.8966 0.4672 0.041 Uiso 1 1 calc R U . . .
H1B H 0.5722 0.9295 0.5231 0.041 Uiso 1 1 calc R U . . .
H1C H 0.5313 0.9242 0.4177 0.041 Uiso 1 1 calc R U . . .
C2 C 0.4990(6) 0.8385(2) 0.4811(3) 0.0152(10) Uani 1 1 d . . . . .
C3 C 0.3149(6) 0.8373(2) 0.4931(3) 0.0151(10) Uani 1 1 d . . . . .
C4 C 0.2185(6) 0.7814(2) 0.5132(3) 0.0170(10) Uani 1 1 d . . . . .
C5 C 0.0285(6) 0.7880(2) 0.5305(3) 0.0236(11) Uani 1 1 d . . . . .
H5A H -0.0187 0.7459 0.5439 0.035 Uiso 1 1 calc R U . . .
H5B H -0.0421 0.8058 0.4779 0.035 Uiso 1 1 calc R U . . .
H5C H 0.0217 0.8168 0.5810 0.035 Uiso 1 1 calc R U . . .
C6 C 0.2211(6) 0.8962(2) 0.4870(3) 0.0182(11) Uani 1 1 d . . . . .
C7 C 0.7698(7) 0.6913(2) 0.7789(3) 0.0266(12) Uani 1 1 d . . . . .
H7A H 0.8308 0.7317 0.7691 0.040 Uiso 1 1 calc R U . . .
H7B H 0.8571 0.6595 0.8036 0.040 Uiso 1 1 calc R U . . .
H7C H 0.6821 0.6985 0.8205 0.040 Uiso 1 1 calc R U . . .
C8 C 0.6769(6) 0.6673(2) 0.6922(3) 0.0183(11) Uani 1 1 d . . . . .
C9 C 0.6351(6) 0.6002(2) 0.6821(3) 0.0182(11) Uani 1 1 d . . . . .
C10 C 0.5255(6) 0.5734(2) 0.6092(3) 0.0176(10) Uani 1 1 d . . . . .
C11 C 0.4794(7) 0.5033(2) 0.6123(3) 0.0286(13) Uani 1 1 d . . . . .
H11A H 0.3764 0.4943 0.5686 0.043 Uiso 1 1 calc R U . . .
H11B H 0.4506 0.4923 0.6716 0.043 Uiso 1 1 calc R U . . .
H11C H 0.5812 0.4776 0.5986 0.043 Uiso 1 1 calc R U . . .
C12 C 0.7016(7) 0.5574(2) 0.7519(3) 0.0217(11) Uani 1 1 d . . . . .
C13 C 1.0208(7) 0.6116(3) 0.4153(4) 0.0402(16) Uani 1 1 d . . . . .
H13A H 1.0704 0.6110 0.4778 0.060 Uiso 1 1 calc R U . . .
H13B H 1.0938 0.6392 0.3820 0.060 Uiso 1 1 calc R U . . .
H13C H 1.0201 0.5680 0.3913 0.060 Uiso 1 1 calc R U . . .
C14 C 0.8328(6) 0.6370(2) 0.4072(4) 0.0217(11) Uani 1 1 d . . . . .
C15 C 0.7247(6) 0.6348(2) 0.3236(3) 0.0177(11) Uani 1 1 d . . . . .
C16 C 0.5407(7) 0.6531(2) 0.3098(3) 0.0210(11) Uani 1 1 d . . . . .
C17 C 0.4407(7) 0.6454(2) 0.2193(3) 0.0275(12) Uani 1 1 d . . . . .
H17A H 0.3135 0.6528 0.2222 0.041 Uiso 1 1 calc R U . . .
H17B H 0.4581 0.6018 0.1977 0.041 Uiso 1 1 calc R U . . .
H17C H 0.4850 0.6764 0.1787 0.041 Uiso 1 1 calc R U . . .
C18 C 0.8012(6) 0.6091(2) 0.2504(3) 0.0215(11) Uani 1 1 d . . . . .
N1 N 0.1412(5) 0.94368(19) 0.4803(3) 0.0238(10) Uani 1 1 d . . . . .
N2 N 0.7573(6) 0.5225(2) 0.8067(3) 0.0320(11) Uani 1 1 d . . . . .
N3 N 0.8643(6) 0.58852(19) 0.1912(3) 0.0282(10) Uani 1 1 d . . . . .
Ag1 Ag 0.99781(5) 0.51808(2) 0.11361(2) 0.02109(12) Uani 1 1 d . . . . .
C19 C 0.1548(9) 0.6504(3) 0.6794(4) 0.0356(15) Uiso 0.8 1 d D U P A 1
H19A H 0.2270 0.6506 0.6292 0.043 Uiso 0.8 1 calc R U P A 1
H19B H 0.0319 0.6632 0.6566 0.043 Uiso 0.8 1 calc R U P A 1
Cl1 Cl 0.1520(3) 0.57167(9) 0.72378(15) 0.0531(6) Uani 0.8 1 d D . P A 1
Cl2 Cl 0.2440(3) 0.70625(10) 0.75986(15) 0.0427(5) Uani 0.8 1 d D . P A 1
O7 O 0.247(2) 0.5777(8) 0.7951(10) 0.0356(15) Uiso 0.2 1 d G U P B 2
C20 C 0.246(6) 0.6867(7) 0.752(2) 0.0356(15) Uiso 0.2 1 d G U P B 2
H20A H 0.3053 0.6933 0.8123 0.053 Uiso 0.2 1 calc R U P B 2
H20B H 0.1349 0.7116 0.7442 0.053 Uiso 0.2 1 calc R U P B 2
H20C H 0.3239 0.7008 0.7090 0.053 Uiso 0.2 1 calc R U P B 2
C21 C 0.204(2) 0.6172(6) 0.7385(10) 0.0356(15) Uiso 0.2 1 d G U P B 2
C22 C 0.107(3) 0.5964(11) 0.6531(11) 0.0356(15) Uiso 0.2 1 d G U P B 2
H22A H 0.0832 0.5503 0.6553 0.053 Uiso 0.2 1 calc R U P B 2
H22B H 0.1797 0.6053 0.6052 0.053 Uiso 0.2 1 calc R U P B 2
H22C H -0.0059 0.6197 0.6421 0.053 Uiso 0.2 1 calc R U P B 2

loop_
_atom_site_aniso_label
_atom_site_aniso_U_11
_atom_site_aniso_U_22
_atom_site_aniso_U_33
_atom_site_aniso_U_23
_atom_site_aniso_U_13
_atom_site_aniso_U_12
Mg1 0.0143(8) 0.0117(8) 0.0189(9) -0.0004(6) 0.0045(7) 0.0018(6)
O1 0.0140(17) 0.0140(17) 0.0266(19) 0.0073(14) 0.0080(14) 0.0045(13)
O2 0.0147(17) 0.0141(17) 0.0258(19) 0.0006(14) 0.0030(14) -0.0003(13)
O3 0.0210(17) 0.0133(17) 0.0185(18) 0.0001(14) 0.0029(14) 0.0014(14)
O4 0.0228(18) 0.0119(16) 0.0178(18) 0.0003(14) 0.0017(15) -0.0008(14)
O5 0.0139(16) 0.0207(18) 0.0264(19) -0.0058(15) 0.0023(15) 0.0010(14)
O6 0.0175(18) 0.0242(19) 0.0168(18) 0.0010(14) 0.0007(14) 0.0062(14)
C1 0.024(3) 0.018(3) 0.041(3) 0.003(2) 0.009(2) -0.001(2)
C2 0.019(2) 0.016(2) 0.010(2) 0.003(2) -0.001(2) -0.0015(19)
C3 0.014(2) 0.014(2) 0.016(2) 0.0007(19) -0.003(2) 0.0054(19)
C4 0.018(2) 0.019(3) 0.013(2) -0.001(2) -0.001(2) 0.001(2)
C5 0.012(2) 0.023(3) 0.036(3) -0.003(2) 0.002(2) -0.002(2)
C6 0.017(2) 0.028(3) 0.010(2) 0.002(2) 0.005(2) -0.002(2)
C7 0.028(3) 0.026(3) 0.026(3) -0.003(2) 0.003(2) -0.003(2)
C8 0.015(2) 0.024(3) 0.016(3) -0.006(2) 0.005(2) 0.001(2)
C9 0.018(3) 0.017(3) 0.019(3) 0.002(2) -0.001(2) 0.005(2)
C10 0.018(3) 0.015(2) 0.020(3) -0.005(2) 0.004(2) 0.003(2)
C11 0.039(3) 0.019(3) 0.026(3) -0.002(2) 0.002(3) -0.004(2)
C12 0.025(3) 0.017(3) 0.024(3) -0.010(2) 0.005(2) 0.000(2)
C13 0.022(3) 0.052(4) 0.047(4) -0.023(3) 0.004(3) 0.006(3)
C14 0.012(2) 0.015(3) 0.039(3) -0.008(2) 0.008(2) -0.0072(19)
C15 0.021(3) 0.012(2) 0.021(3) -0.0018(19) 0.010(2) 0.0001(19)
C16 0.032(3) 0.012(2) 0.021(3) 0.005(2) 0.009(2) 0.000(2)
C17 0.036(3) 0.030(3) 0.016(3) 0.001(2) 0.001(2) 0.009(2)
C18 0.023(3) 0.013(2) 0.029(3) 0.000(2) 0.006(2) 0.000(2)
N1 0.024(2) 0.016(2) 0.033(3) 0.0033(19) 0.009(2) 0.0070(18)
N2 0.045(3) 0.023(2) 0.028(3) 0.000(2) 0.001(2) 0.010(2)
N3 0.032(3) 0.021(2) 0.033(3) -0.005(2) 0.014(2) 0.002(2)
Ag1 0.0257(2) 0.0179(2) 0.0198(2) -0.00249(17) 0.00318(15) 0.00286(17)
Cl1 0.0530(13) 0.0435(12) 0.0691(15) 0.0214(10) 0.0346(12) 0.0043(10)
Cl2 0.0345(10) 0.0564(13) 0.0378(11) -0.0033(11) 0.0071(9) -0.0077(12)

loop_
_atom_type_symbol
_atom_type_description
_atom_type_scat_dispersion_real
_atom_type_scat_dispersion_imag
_atom_type_scat_source
C C 0.0033 0.0016 'International Tables Vol C Tables 4.2.6.8 and 6.1.1.4'
H H 0.0000 0.0000 'International Tables Vol C Tables 4.2.6.8 and 6.1.1.4'
N N 0.0061 0.0033 'International Tables Vol C Tables 4.2.6.8 and 6.1.1.4'
O O 0.0106 0.0060 'International Tables Vol C Tables 4.2.6.8 and 6.1.1.4'
Cl Cl 0.1484 0.1585 'International Tables Vol C Tables 4.2.6.8 and 6.1.1.4'
Mg Mg 0.0486 0.0363 'International Tables Vol C Tables 4.2.6.8 and 6.1.1.4'
Ag Ag -0.8971 1.1015 'International Tables Vol C Tables 4.2.6.8 and 6.1.1.4'

loop_
_geom_angle_atom_site_label_1
_geom_angle_atom_site_label_2
_geom_angle_atom_site_label_3
_geom_angle
_geom_angle_site_symmetry_1
_geom_angle_site_symmetry_3
O2 Mg1 O6 91.85(14) . .
O2 Mg1 O1 84.89(12) . .
O6 Mg1 O1 94.12(14) . .
O2 Mg1 O4 88.86(13) . .
O6 Mg1 O4 93.67(14) . .
O1 Mg1 O4 170.16(14) . .
O2 Mg1 O3 94.03(13) . .
O6 Mg1 O3 173.83(14) . .
O1 Mg1 O3 88.29(13) . .
O4 Mg1 O3 84.57(13) . .
O2 Mg1 O5 175.84(15) . .
O6 Mg1 O5 84.11(13) . .
O1 Mg1 O5 96.35(13) . .
O4 Mg1 O5 90.42(13) . .
O3 Mg1 O5 89.98(14) . .
C2 O1 Mg1 132.0(3) . .
C4 O2 Mg1 132.6(3) . .
C8 O3 Mg1 130.6(3) . .
C10 O4 Mg1 129.8(3) . .
C14 O5 Mg1 132.6(3) . .
C16 O6 Mg1 133.2(3) . .
C2 C1 H1A 109.5 . .
C2 C1 H1B 109.5 . .
H1A C1 H1B 109.5 . .
C2 C1 H1C 109.5 . .
H1A C1 H1C 109.5 . .
H1B C1 H1C 109.5 . .
O1 C2 C3 123.0(4) . .
O1 C2 C1 118.7(4) . .
C3 C2 C1 118.3(4) . .
C6 C3 C2 117.8(4) . .
C6 C3 C4 117.3(4) . .
C2 C3 C4 124.9(4) . .
O2 C4 C3 122.5(4) . .
O2 C4 C5 118.4(4) . .
C3 C4 C5 119.1(4) . .
C4 C5 H5A 109.5 . .
C4 C5 H5B 109.5 . .
H5A C5 H5B 109.5 . .
C4 C5 H5C 109.5 . .
H5A C5 H5C 109.5 . .
H5B C5 H5C 109.5 . .
N1 C6 C3 178.2(5) . .
C8 C7 H7A 109.5 . .
C8 C7 H7B 109.5 . .
H7A C7 H7B 109.5 . .
C8 C7 H7C 109.5 . .
H7A C7 H7C 109.5 . .
H7B C7 H7C 109.5 . .
O3 C8 C9 122.6(4) . .
O3 C8 C7 117.9(4) . .
C9 C8 C7 119.5(4) . .
C10 C9 C12 117.0(4) . .
C10 C9 C8 124.6(4) . .
C12 C9 C8 118.3(4) . .
O4 C10 C9 123.2(4) . .
O4 C10 C11 118.5(4) . .
C9 C10 C11 118.4(4) . .
C10 C11 H11A 109.5 . .
C10 C11 H11B 109.5 . .
H11A C11 H11B 109.5 . .
C10 C11 H11C 109.5 . .
H11A C11 H11C 109.5 . .
H11B C11 H11C 109.5 . .
N2 C12 C9 178.6(5) . .
C14 C13 H13A 109.5 . .
C14 C13 H13B 109.5 . .
H13A C13 H13B 109.5 . .
C14 C13 H13C 109.5 . .
H13A C13 H13C 109.5 . .
H13B C13 H13C 109.5 . .
O5 C14 C15 123.0(4) . .
O5 C14 C13 117.3(5) . .
C15 C14 C13 119.7(4) . .
C18 C15 C14 117.8(4) . .
C18 C15 C16 117.7(5) . .
C14 C15 C16 124.4(4) . .
O6 C16 C15 122.6(5) . .
O6 C16 C17 118.6(4) . .
C15 C16 C17 118.8(4) . .
C16 C17 H17A 109.5 . .
C16 C17 H17B 109.5 . .
H17A C17 H17B 109.5 . .
C16 C17 H17C 109.5 . .
H17A C17 H17C 109.5 . .
H17B C17 H17C 109.5 . .
N3 C18 C15 179.5(6) . .
C6 N1 Ag1 146.6(4) . 2_655
C6 N1 Ag1 117.8(3) . 4_476
Ag1 N1 Ag1 94.39(14) 2_655 4_476
C12 N2 Ag1 146.7(4) . 3_766
C18 N3 Ag1 157.9(4) . .
N3 Ag1 N2 111.26(16) . 3_766
N3 Ag1 N1 125.65(15) . 2_645
N2 Ag1 N1 111.66(15) 3_766 2_645
N3 Ag1 N1 118.90(14) . 4_675
N2 Ag1 N1 98.40(15) 3_766 4_675
N1 Ag1 N1 85.61(14) 2_645 4_675
Cl2 C19 Cl1 111.7(4) . .
Cl2 C19 H19A 109.3 . .
Cl1 C19 H19A 109.3 . .
Cl2 C19 H19B 109.3 . .
Cl1 C19 H19B 109.3 . .
H19A C19 H19B 107.9 . .
C21 C20 H20A 109.5 . .
C21 C20 H20B 109.5 . .
H20A C20 H20B 109.5 . .
C21 C20 H20C 109.5 . .
H20A C20 H20C 109.5 . .
H20B C20 H20C 109.5 . .
O7 C21 C22 119.2 . .
O7 C21 C20 121.9 . .
C22 C21 C20 118.9 . .
C21 C22 H22A 109.5 . .
C21 C22 H22B 109.5 . .
H22A C22 H22B 109.5 . .
C21 C22 H22C 109.5 . .
H22A C22 H22C 109.5 . .
H22B C22 H22C 109.5 . .

loop_
_geom_bond_atom_site_label_1
_geom_bond_atom_site_label_2
_geom_bond_distance
_geom_bond_site_symmetry_2
Mg1 O2 2.038(3) .
Mg1 O6 2.048(3) .
Mg1 O1 2.051(3) .
Mg1 O4 2.052(3) .
Mg1 O3 2.055(4) .
Mg1 O5 2.059(3) .
O1 C2 1.252(5) .
O2 C4 1.258(5) .
O3 C8 1.247(5) .
O4 C10 1.254(5) .
O5 C14 1.248(5) .
O6 C16 1.252(5) .
C1 C2 1.514(6) .
C1 H1A 0.9800 .
C1 H1B 0.9800 .
C1 H1C 0.9800 .
C2 C3 1.425(6) .
C3 C6 1.417(6) .
C3 C4 1.428(6) .
C4 C5 1.498(6) .
C5 H5A 0.9800 .
C5 H5B 0.9800 .
C5 H5C 0.9800 .
C6 N1 1.158(6) .
C7 C8 1.504(7) .
C7 H7A 0.9800 .
C7 H7B 0.9800 .
C7 H7C 0.9800 .
C8 C9 1.439(6) .
C9 C10 1.419(7) .
C9 C12 1.431(7) .
C10 C11 1.507(6) .
C11 H11A 0.9800 .
C11 H11B 0.9800 .
C11 H11C 0.9800 .
C12 N2 1.148(6) .
C13 C14 1.509(7) .
C13 H13A 0.9800 .
C13 H13B 0.9800 .
C13 H13C 0.9800 .
C14 C15 1.428(7) .
C15 C18 1.418(6) .
C15 C16 1.434(7) .
C16 C17 1.498(7) .
C17 H17A 0.9800 .
C17 H17B 0.9800 .
C17 H17C 0.9800 .
C18 N3 1.150(6) .
N1 Ag1 2.280(4) 2_655
N1 Ag1 2.537(4) 4_476
N2 Ag1 2.256(5) 3_766
N3 Ag1 2.202(4) .
Ag1 N2 2.256(5) 3_766
Ag1 N1 2.280(4) 2_645
Ag1 N1 2.537(4) 4_675
C19 Cl2 1.765(6) .
C19 Cl1 1.776(6) .
C19 H19A 0.9900 .
C19 H19B 0.9900 .
O7 C21 1.2101 .
C20 C21 1.4939 .
C20 H20A 0.9800 .
C20 H20B 0.9800 .
C20 H20C 0.9800 .
C21 C22 1.4775 .
C22 H22A 0.9800 .
C22 H22B 0.9800 .
C22 H22C 0.9800 .
